data_2212456
loop_
_publ_author_name
'Li, Jian'
'Liang, Zu-Pei'
'Wu, Qian'

_publ_section_title (<i>E</i>,<i>E</i>)-<i>N</i>,<i>N</i>'-Bis(4-methoxybenzylidene)hexane-1,6-diamine
_journal_coeditor_code BI2140
_journal_issue 3
_journal_name_full 'Acta Crystallographica Section E'
_journal_page_first o1086
_journal_page_last o1087
_journal_paper_doi 10.1107/S160053680700462X
_journal_volume 63
_journal_year 2007
_chemical_formula_iupac 'C22 H28 N2 O2'
_chemical_formula_moiety 'C22 H28 N2 O2'
_chemical_formula_sum 'C22 H28 N2 O2'
_chemical_formula_weight 352.46
_chemical_name_systematic
;
(E,E)-N,N'-bis(4-methoxybenzylidene)hexane-1,6-diamine
;
_space_group_IT_number 4
_symmetry_cell_setting monoclinic
_symmetry_space_group_name_Hall 'P 2yb'
_symmetry_space_group_name_H-M 'P 1 21 1'
_atom_sites_solution_hydrogens geom
_atom_sites_solution_primary direct
_atom_sites_solution_secondary difmap
_cell_angle_alpha 90.00
_cell_angle_beta 96.831(9)
_cell_angle_gamma 90.00
_cell_formula_units_Z 2
_cell_length_a 8.018(4)
_cell_length_b 8.340(4)
_cell_length_c 15.486(8)
_cell_measurement_reflns_used 1474
_cell_measurement_temperature 294(2)
_cell_measurement_theta_max 24.07
_cell_measurement_theta_min 2.65
_cell_volume 1028.2(9)
_computing_cell_refinement 'SAINT (Bruker, 1997)'
_computing_data_collection 'SMART (Bruker, 1997)'
_computing_data_reduction SAINT
_computing_molecular_graphics 'SHELXTL (Bruker, 1997)'
_computing_publication_material SHELXTL
_computing_structure_refinement 'SHELXL97 (Sheldrick, 1997)'
_computing_structure_solution 'SHELXS97 (Sheldrick, 1997)'
_diffrn_ambient_temperature 294(2)
_diffrn_measured_fraction_theta_full 0.999
_diffrn_measured_fraction_theta_max 0.999
_diffrn_measurement_device_type 'Bruker SMART 1000 CCD'
_diffrn_measurement_method '\f and \w'
_diffrn_radiation_monochromator graphite
_diffrn_radiation_source 'fine-focus sealed tube'
_diffrn_radiation_type MoK\a
_diffrn_radiation_wavelength 0.71073
_diffrn_reflns_av_R_equivalents 0.0531
_diffrn_reflns_av_sigmaI/netI 0.0596
_diffrn_reflns_limit_h_max 8
_diffrn_reflns_limit_h_min -9
_diffrn_reflns_limit_k_max 9
_diffrn_reflns_limit_k_min -9
_diffrn_reflns_limit_l_max 18
_diffrn_reflns_limit_l_min -17
_diffrn_reflns_number 5242
_diffrn_reflns_theta_full 25.01
_diffrn_reflns_theta_max 25.01
_diffrn_reflns_theta_min 1.32
_diffrn_standards_number 0
_exptl_absorpt_coefficient_mu 0.073
_exptl_absorpt_correction_T_max 0.987
_exptl_absorpt_correction_T_min 0.979
_exptl_absorpt_correction_type multi-scan
_exptl_absorpt_process_details '(SADABS; Bruker, 1997)'
_exptl_crystal_colour 'light yellow'
_exptl_crystal_density_diffrn 1.138
_exptl_crystal_density_method 'not measured'
_exptl_crystal_description plate
_exptl_crystal_F_000 380
_exptl_crystal_size_max 0.30
_exptl_crystal_size_mid 0.20
_exptl_crystal_size_min 0.18
_refine_diff_density_max 0.129
_refine_diff_density_min -0.118
_refine_ls_extinction_coef 0.401(18)
_refine_ls_extinction_expression Fc^*^=kFc[1+0.001xFc^2^\l^3^/sin(2\q)]^-1/4^
_refine_ls_extinction_method SHELXL97
_refine_ls_goodness_of_fit_ref 1.033
_refine_ls_hydrogen_treatment constr
_refine_ls_matrix_type full
_refine_ls_number_parameters 238
_refine_ls_number_reflns 1942
_refine_ls_number_restraints 13
_refine_ls_restrained_S_all 1.039
_refine_ls_R_factor_all 0.0780
_refine_ls_R_factor_gt 0.0394
_refine_ls_shift/su_max 0.002
_refine_ls_shift/su_mean 0.000
_refine_ls_structure_factor_coef Fsqd
_refine_ls_weighting_details 'calc w=1/[\s^2^(Fo^2^)+(0.0438P)^2^+0.0803P] where P=(Fo^2^+2Fc^2^)/3'
_refine_ls_weighting_scheme calc
_refine_ls_wR_factor_gt 0.0904
_refine_ls_wR_factor_ref 0.1093
_reflns_number_gt 1261
_reflns_number_total 1942
_reflns_threshold_expression I>2\s(I)
_cod_data_source_file bi2140.cif
_cod_data_source_block I
_cod_original_sg_symbol_H-M 'P 21'
_cod_database_code 2212456
_cod_database_fobs_code 2212456

loop_
_symmetry_equiv_pos_as_xyz
'x, y, z'
'-x, y+1/2, -z'

loop_
_atom_site_type_symbol
_atom_site_label
_atom_site_fract_x
_atom_site_fract_y
_atom_site_fract_z
_atom_site_U_iso_or_equiv
_atom_site_adp_type
_atom_site_calc_flag
_atom_site_refinement_flags
_atom_site_occupancy
C C16 0.2754(4) 0.2787(4) 0.9953(2) 0.0493(9) Uani d . 1
C C19 0.0259(4) 0.2622(4) 1.1070(2) 0.0519(9) Uani d . 1
C C21 0.2872(4) 0.1682(4) 1.0638(2) 0.0526(9) Uani d . 1
H H21 0.3789 0.0994 1.0723 0.063 Uiso calc R 1
C C20 0.1643(4) 0.1605(4) 1.1185(2) 0.0543(9) Uani d . 1
H H20 0.1738 0.0864 1.1638 0.065 Uiso calc R 1
O O2 -0.0884(3) 0.2424(3) 1.16358(17) 0.0699(8) Uani d . 1
C C15 0.4038(4) 0.2894(4) 0.9370(2) 0.0558(9) Uani d . 1
H H15 0.3979 0.3748 0.8981 0.067 Uiso calc R 1
C C3 1.4432(4) 0.0447(4) 0.3341(2) 0.0597(10) Uani d . 1
H H3 1.4277 0.1310 0.2960 0.072 Uiso calc R 1
C C17 0.1390(4) 0.3802(4) 0.9860(2) 0.0622(10) Uani d . 1
H H17 0.1301 0.4559 0.9417 0.075 Uiso calc R 1
C C5 1.3455(5) -0.1166(4) 0.4461(2) 0.0561(10) Uani d . 1
N N2 0.5225(4) 0.1914(4) 0.93537(18) 0.0629(9) Uani d . 1
C C2 1.5862(4) -0.0492(5) 0.3353(2) 0.0575(9) Uani d . 1
C C14 0.6437(5) 0.2197(5) 0.8739(2) 0.0686(11) Uani d . 1
H H14A 0.7546 0.2321 0.9058 0.082 Uiso calc R 1
H H14B 0.6155 0.3190 0.8430 0.082 Uiso calc R 1
C C18 0.0149(5) 0.3728(5) 1.0406(2) 0.0621(11) Uani d . 1
H H18 -0.0760 0.4427 1.0325 0.075 Uiso calc R 1
O O1 1.6967(3) -0.0042(4) 0.27977(17) 0.0780(8) Uani d . 1
C C4 1.3250(4) 0.0122(4) 0.3881(2) 0.0578(10) Uani d . 1
H H4 1.2299 0.0765 0.3863 0.069 Uiso calc R 1
N N1 1.0926(4) -0.0718(5) 0.5094(2) 0.0764(10) Uani d . 1
C C12 0.7910(4) 0.1066(5) 0.7542(2) 0.0633(10) Uani d . 1
H H12A 0.7774 0.2093 0.7248 0.076 Uiso calc R 1
H H12B 0.8954 0.1105 0.7928 0.076 Uiso calc R 1
C C13 0.6480(4) 0.0853(4) 0.8087(2) 0.0563(9) Uani d . 1
H H13A 0.5424 0.0826 0.7710 0.068 Uiso calc R 1
H H13B 0.6609 -0.0163 0.8393 0.068 Uiso calc R 1
C C11 0.8056(4) -0.0220(5) 0.6869(2) 0.0646(10) Uani d . 1
H H11A 0.7023 -0.0255 0.6473 0.078 Uiso calc R 1
H H11B 0.8194 -0.1253 0.7157 0.078 Uiso calc R 1
C C10 0.9536(5) 0.0064(5) 0.6346(2) 0.0718(11) Uani d . 1
H H10A 0.9373 0.1080 0.6043 0.086 Uiso calc R 1
H H10B 1.0559 0.0144 0.6746 0.086 Uiso calc R 1
C C8 1.2227(5) -0.1521(5) 0.5058(3) 0.0679(11) Uani d . 1
H H8 1.2426 -0.2391 0.5432 0.081 Uiso calc R 1
C C9 0.9751(6) -0.1221(6) 0.5699(3) 0.0862(14) Uani d . 1
H H9A 1.0170 -0.2185 0.6001 0.103 Uiso calc R 1
H H9B 0.8671 -0.1469 0.5375 0.103 Uiso calc R 1
C C7 1.6060(5) -0.1789(5) 0.3907(2) 0.0681(11) Uani d . 1
H H7 1.7001 -0.2443 0.3916 0.082 Uiso calc R 1
C C6 1.4858(5) -0.2109(5) 0.4447(2) 0.0677(11) Uani d . 1
H H6 1.4999 -0.2993 0.4815 0.081 Uiso calc R 1
C C1 1.8502(5) -0.0913(7) 0.2822(3) 0.0989(16) Uani d U 1
H H1A 1.9070 -0.0905 0.3404 0.148 Uiso calc R 1
H H1B 1.9203 -0.0421 0.2436 0.148 Uiso calc R 1
H H1C 1.8266 -0.2000 0.2643 0.148 Uiso calc R 1
C C22 -0.2390(4) 0.3345(6) 1.1511(3) 0.0904(14) Uani d U 1
H H22A -0.2114 0.4466 1.1524 0.136 Uiso calc R 1
H H22B -0.3067 0.3109 1.1966 0.136 Uiso calc R 1
H H22C -0.3002 0.3082 1.0958 0.136 Uiso calc R 1

loop_
_atom_site_aniso_label
_atom_site_aniso_U_11
_atom_site_aniso_U_22
_atom_site_aniso_U_33
_atom_site_aniso_U_12
_atom_site_aniso_U_13
_atom_site_aniso_U_23
C16 0.052(2) 0.0435(18) 0.051(2) 0.0013(18) 0.0012(16) -0.0050(18)
C19 0.049(2) 0.053(2) 0.053(2) -0.0033(18) 0.0002(16) -0.0054(19)
C21 0.055(2) 0.0416(18) 0.059(2) 0.0047(17) -0.0026(17) -0.0028(19)
C20 0.061(2) 0.0476(19) 0.053(2) 0.0021(19) -0.0009(17) 0.0021(18)
O2 0.0559(15) 0.0803(18) 0.0744(18) 0.0053(14) 0.0111(13) 0.0015(15)
C15 0.064(2) 0.046(2) 0.056(2) -0.004(2) 0.0028(17) -0.0028(19)
C3 0.073(3) 0.052(2) 0.053(2) 0.005(2) 0.0019(19) 0.0065(19)
C17 0.068(3) 0.057(2) 0.060(3) 0.009(2) 0.0014(19) 0.010(2)
C5 0.065(2) 0.057(2) 0.046(2) -0.006(2) 0.0045(17) -0.0035(18)
N2 0.067(2) 0.062(2) 0.062(2) 0.0015(18) 0.0165(15) 0.0002(17)
C2 0.060(2) 0.065(2) 0.048(2) 0.005(2) 0.0044(16) 0.003(2)
C14 0.070(3) 0.069(3) 0.070(3) -0.005(2) 0.0185(19) -0.003(2)
C18 0.059(2) 0.062(2) 0.063(3) 0.0172(19) -0.0009(19) 0.000(2)
O1 0.0673(17) 0.089(2) 0.0799(18) 0.0156(17) 0.0180(13) 0.0210(18)
C4 0.060(2) 0.053(2) 0.060(2) 0.0047(19) 0.0022(17) -0.005(2)
N1 0.085(2) 0.079(2) 0.070(2) -0.009(2) 0.0266(19) -0.002(2)
C12 0.071(2) 0.057(2) 0.063(2) 0.001(2) 0.0136(19) 0.010(2)
C13 0.060(2) 0.054(2) 0.055(2) 0.0030(18) 0.0097(16) 0.0035(19)
C11 0.076(3) 0.058(2) 0.062(2) 0.000(2) 0.0174(18) 0.007(2)
C10 0.096(3) 0.064(2) 0.058(3) -0.006(2) 0.021(2) 0.004(2)
C8 0.075(3) 0.061(2) 0.068(3) -0.005(2) 0.010(2) -0.001(2)
C9 0.107(3) 0.081(3) 0.075(3) -0.016(3) 0.030(3) -0.009(3)
C7 0.068(3) 0.070(3) 0.065(3) 0.018(2) 0.006(2) 0.009(2)
C6 0.078(3) 0.063(3) 0.059(3) 0.013(2) 0.000(2) 0.012(2)
C1 0.072(3) 0.125(4) 0.103(4) 0.024(3) 0.022(2) 0.023(3)
C22 0.064(3) 0.107(3) 0.102(3) 0.016(3) 0.014(2) 0.001(3)

loop_
_atom_type_symbol
_atom_type_description
_atom_type_scat_dispersion_real
_atom_type_scat_dispersion_imag
_atom_type_scat_source
C C 0.0033 0.0000 'International Tables Vol C Tables 4.2.6.8 and 6.1.1.4'
H H 0.0000 0.0000 'International Tables Vol C Tables 4.2.6.8 and 6.1.1.4'
N N 0.0061 0.0000 'International Tables Vol C Tables 4.2.6.8 and 6.1.1.4'
O O 0.0106 0.0000 'International Tables Vol C Tables 4.2.6.8 and 6.1.1.4'

loop_
_geom_angle_atom_site_label_1
_geom_angle_atom_site_label_2
_geom_angle_atom_site_label_3
_geom_angle
C17 C16 C21 117.7(3)
C17 C16 C15 120.7(3)
C21 C16 C15 121.6(3)
O2 C19 C18 125.3(3)
O2 C19 C20 115.7(3)
C18 C19 C20 119.0(3)
C20 C21 C16 120.6(3)
C20 C21 H21 119.7
C16 C21 H21 119.7
C21 C20 C19 120.7(3)
C21 C20 H20 119.7
C19 C20 H20 119.7
C19 O2 C22 118.4(3)
N2 C15 C16 124.5(3)
N2 C15 H15 117.7
C16 C15 H15 117.7
C4 C3 C2 120.9(3)
C4 C3 H3 119.5
C2 C3 H3 119.5
C16 C17 C18 122.0(3)
C16 C17 H17 119.0
C18 C17 H17 119.0
C6 C5 C4 117.6(3)
C6 C5 C8 120.6(4)
C4 C5 C8 121.8(4)
C15 N2 C14 118.2(3)
O1 C2 C7 125.1(3)
O1 C2 C3 115.8(3)
C7 C2 C3 119.0(3)
N2 C14 C13 112.7(3)
N2 C14 H14A 109.1
C13 C14 H14A 109.1
N2 C14 H14B 109.1
C13 C14 H14B 109.1
H14A C14 H14B 107.8
C19 C18 C17 120.0(3)
C19 C18 H18 120.0
C17 C18 H18 120.0
C2 O1 C1 117.9(3)
C3 C4 C5 120.6(3)
C3 C4 H4 119.7
C5 C4 H4 119.7
C8 N1 C9 118.6(4)
C11 C12 C13 115.3(3)
C11 C12 H12A 108.4
C13 C12 H12A 108.4
C11 C12 H12B 108.4
C13 C12 H12B 108.4
H12A C12 H12B 107.5
C14 C13 C12 111.4(3)
C14 C13 H13A 109.4
C12 C13 H13A 109.4
C14 C13 H13B 109.4
C12 C13 H13B 109.4
H13A C13 H13B 108.0
C12 C11 C10 112.5(3)
C12 C11 H11A 109.1
C10 C11 H11A 109.1
C12 C11 H11B 109.1
C10 C11 H11B 109.1
H11A C11 H11B 107.8
C9 C10 C11 113.7(3)
C9 C10 H10A 108.8
C11 C10 H10A 108.8
C9 C10 H10B 108.8
C11 C10 H10B 108.8
H10A C10 H10B 107.7
N1 C8 C5 123.3(4)
N1 C8 H8 118.3
C5 C8 H8 118.3
N1 C9 C10 111.0(4)
N1 C9 H9A 109.4
C10 C9 H9A 109.4
N1 C9 H9B 109.4
C10 C9 H9B 109.4
H9A C9 H9B 108.0
C6 C7 C2 119.6(4)
C6 C7 H7 120.2
C2 C7 H7 120.2
C7 C6 C5 122.2(4)
C7 C6 H6 118.9
C5 C6 H6 118.9
O1 C1 H1A 109.5
O1 C1 H1B 109.5
H1A C1 H1B 109.5
O1 C1 H1C 109.5
H1A C1 H1C 109.5
H1B C1 H1C 109.5
O2 C22 H22A 109.5
O2 C22 H22B 109.5
H22A C22 H22B 109.5
O2 C22 H22C 109.5
H22A C22 H22C 109.5
H22B C22 H22C 109.5

loop_
_geom_bond_atom_site_label_1
_geom_bond_atom_site_label_2
_geom_bond_distance
C16 C17 1.377(4)
C16 C21 1.399(4)
C16 C15 1.451(4)
C19 O2 1.352(4)
C19 C18 1.376(5)
C19 C20 1.391(4)
C21 C20 1.376(4)
C21 H21 0.930
C20 H20 0.930
O2 C22 1.424(4)
C15 N2 1.258(4)
C15 H15 0.930
C3 C4 1.363(5)
C3 C2 1.386(4)
C3 H3 0.930
C17 C18 1.381(4)
C17 H17 0.930
C5 C6 1.375(5)
C5 C4 1.397(5)
C5 C8 1.459(5)
N2 C14 1.458(4)
C2 O1 1.359(4)
C2 C7 1.378(5)
C14 C13 1.512(5)
C14 H14A 0.970
C14 H14B 0.970
C18 H18 0.930
O1 C1 1.426(4)
C4 H4 0.930
N1 C8 1.246(4)
N1 C9 1.467(4)
C12 C11 1.510(5)
C12 C13 1.513(4)
C12 H12A 0.970
C12 H12B 0.970
C13 H13A 0.970
C13 H13B 0.970
C11 C10 1.533(4)
C11 H11A 0.970
C11 H11B 0.970
C10 C9 1.491(5)
C10 H10A 0.970
C10 H10B 0.970
C8 H8 0.930
C9 H9A 0.970
C9 H9B 0.970
C7 C6 1.375(5)
C7 H7 0.930
C6 H6 0.930
C1 H1A 0.960
C1 H1B 0.960
C1 H1C 0.960
C22 H22A 0.960
C22 H22B 0.960
C22 H22C 0.960

loop_
_geom_torsion_atom_site_label_1
_geom_torsion_atom_site_label_2
_geom_torsion_atom_site_label_3
_geom_torsion_atom_site_label_4
_geom_torsion
C17 C16 C21 C20 1.2(5)
C15 C16 C21 C20 179.7(3)
C16 C21 C20 C19 0.0(5)
O2 C19 C20 C21 178.9(3)
C18 C19 C20 C21 -1.0(5)
C18 C19 O2 C22 4.6(5)
C20 C19 O2 C22 -175.3(3)
C17 C16 C15 N2 -172.4(3)
C21 C16 C15 N2 9.1(5)
C21 C16 C17 C18 -1.3(5)
C15 C16 C17 C18 -179.9(3)
C16 C15 N2 C14 -179.0(3)
C4 C3 C2 O1 -178.9(3)
C4 C3 C2 C7 1.4(5)
C15 N2 C14 C13 -118.8(3)
O2 C19 C18 C17 -179.1(3)
C20 C19 C18 C17 0.8(5)
C16 C17 C18 C19 0.3(5)
C7 C2 O1 C1 -4.0(5)
C3 C2 O1 C1 176.4(3)
C2 C3 C4 C5 0.1(5)
C6 C5 C4 C3 -1.8(5)
C8 C5 C4 C3 178.7(4)
N2 C14 C13 C12 -172.0(3)
C11 C12 C13 C14 -179.9(3)
C13 C12 C11 C10 -179.5(3)
C12 C11 C10 C9 177.8(4)
C9 N1 C8 C5 177.8(4)
C6 C5 C8 N1 -179.3(4)
C4 C5 C8 N1 0.2(6)
C8 N1 C9 C10 119.9(4)
C11 C10 C9 N1 167.4(3)
O1 C2 C7 C6 179.2(4)
C3 C2 C7 C6 -1.2(5)
C2 C7 C6 C5 -0.6(6)
C4 C5 C6 C7 2.0(5)
C8 C5 C6 C7 -178.5(4)

loop_
_cod_related_entry_id
_cod_related_entry_database
_cod_related_entry_code
1 ChemSpider 30655172
